data_9001519
loop_
_publ_author_name
'Dove, M. T.'
'Cool, T.'
'Palmer, D. C.'
'Putnis, A.'
'Salje, E. K. H.'
'Winkler, B.'

_publ_section_title
;
 On the role of Al-Si ordering in the cubic-tetragonal phase transition of
 leucite
 Sample is Order model 1
;
_journal_name_full 'American Mineralogist'
_journal_page_first 486
_journal_page_last 492
_journal_volume 78
_journal_year 1993
_chemical_formula_sum 'Al K O6 Si2'
_chemical_name_mineral Leucite
_space_group_IT_number 88
_symmetry_space_group_name_Hall '-I 4ad'
_symmetry_space_group_name_H-M 'I 41/a :2'
_cell_angle_alpha 90
_cell_angle_beta 90
_cell_angle_gamma 90
_cell_length_a 12.931
_cell_length_b 12.931
_cell_length_c 13.812
_cell_formula_units_Z 16
_cell_volume 2309.515
_database_code_amcsd 0001557
_exptl_crystal_density_diffrn 2.511
_cod_original_sg_symbol_H-M 'I 41/a'
_cod_original_formula_sum 'K Si2 Al O6'
_cod_database_code 9001519

loop_
_space_group_symop_operation_xyz
x,y,z
1/2+x,1/2+y,1/2+z
3/4+y,1/4-x,1/4-z
1/4+y,3/4-x,3/4-z
3/4-y,1/4+x,1/4+z
1/4-y,3/4+x,3/4+z
1/2+x,y,1/2-z
+x,1/2+y,-z
1/2-x,-y,1/2+z
-x,1/2-y,+z
3/4-y,3/4+x,3/4-z
1/4-y,1/4+x,1/4-z
3/4+y,3/4-x,3/4+z
1/4+y,1/4-x,1/4+z
-x,-y,-z
1/2-x,1/2-y,1/2-z

loop_
_atom_site_label
_atom_site_fract_x
_atom_site_fract_y
_atom_site_fract_z
K 0.37130 0.35680 0.11290
Si1 0.05560 0.39600 0.16810
Al 0.16980 0.60980 0.12670
Si2 0.39780 0.63610 0.08440
O1 0.12960 0.31540 0.10970
O2 0.08670 0.50760 0.13280
O3 0.14290 0.68570 0.22810
O4 0.12990 0.68680 0.03200
O5 0.29940 0.57000 0.11830
O6 0.48990 0.61670 0.16360

loop_
_cod_related_entry_id
_cod_related_entry_database
_cod_related_entry_code
1 AMCSD 0001557
